data_4083167
loop_
_publ_author_name
'Ghisolfi, Alessio'
'Fliedel, Christophe'
'Rosa, Vitor'
'Monakhov, Kirill Yu.'
'Braunstein, Pierre'

_publ_section_title
;
 Combined Experimental and Theoretical Study of
 Bis(diphenylphosphino)(N-thioether)amine-Type Ligands in Nickel(II)
 Complexes for Catalytic Ethylene Oligomerization
;
_journal_issue 10
_journal_name_full Organometallics
_journal_page_first 2523
_journal_paper_doi 10.1021/om500141k
_journal_volume 33
_journal_year 2014
_chemical_formula_moiety 'C31 H27 Cl2 N Ni P2 S2, C3 H6 O'
_chemical_formula_sum 'C34 H33 Cl2 N Ni O P2 S2'
_chemical_formula_weight 727.28
_chemical_name_systematic
;
 ?
;
_space_group_IT_number 4
_symmetry_cell_setting monoclinic
_symmetry_space_group_name_Hall 'P 2yb'
_symmetry_space_group_name_H-M 'P 1 21 1'
_atom_sites_solution_hydrogens geom
_atom_sites_solution_primary direct
_atom_sites_solution_secondary difmap
_audit_creation_method SHELXL-97
_cell_angle_alpha 90.00
_cell_angle_beta 101.742(2)
_cell_angle_gamma 90.00
_cell_formula_units_Z 2
_cell_length_a 8.6574(9)
_cell_length_b 11.7718(12)
_cell_length_c 17.2664(17)
_cell_measurement_reflns_used 4610
_cell_measurement_temperature 173(2)
_cell_measurement_theta_max 28.90
_cell_measurement_theta_min 2.90
_cell_volume 1722.9(3)
_computing_cell_refinement 'Bruker SAINT'
_computing_data_collection 'Bruker APEX2'
_computing_data_reduction 'Bruker SAINT'
_computing_molecular_graphics 'Bruker SHELXTL'
_computing_publication_material 'Bruker SHELXTL'
_computing_structure_refinement 'SHELXL-97 (Sheldrick, 2008)'
_computing_structure_solution 'SHELXS-97 (Sheldrick, 2008)'
_diffrn_ambient_temperature 173(2)
_diffrn_measured_fraction_theta_full 0.996
_diffrn_measured_fraction_theta_max 0.996
_diffrn_measurement_device_type 'Bruker APEX-II CCD'
_diffrn_measurement_method '\f and \w scans'
_diffrn_radiation_monochromator graphite
_diffrn_radiation_source 'fine-focus sealed tube'
_diffrn_radiation_type MoK\a
_diffrn_radiation_wavelength 0.71073
_diffrn_reflns_av_R_equivalents 0.0474
_diffrn_reflns_av_sigmaI/netI 0.0936
_diffrn_reflns_limit_h_max 11
_diffrn_reflns_limit_h_min -11
_diffrn_reflns_limit_k_max 16
_diffrn_reflns_limit_k_min -15
_diffrn_reflns_limit_l_max 23
_diffrn_reflns_limit_l_min -21
_diffrn_reflns_number 13930
_diffrn_reflns_theta_full 29.07
_diffrn_reflns_theta_max 29.07
_diffrn_reflns_theta_min 2.11
_exptl_absorpt_coefficient_mu 0.960
_exptl_absorpt_correction_T_max 0.9535
_exptl_absorpt_correction_T_min 0.7298
_exptl_absorpt_correction_type multi-scan
_exptl_absorpt_process_details sadabs
_exptl_crystal_colour purple
_exptl_crystal_density_diffrn 1.402
_exptl_crystal_density_method 'not measured'
_exptl_crystal_description plate
_exptl_crystal_F_000 752
_exptl_crystal_size_max 0.35
_exptl_crystal_size_mid 0.20
_exptl_crystal_size_min 0.05
_refine_diff_density_max 0.557
_refine_diff_density_min -0.817
_refine_diff_density_rms 0.087
_refine_ls_abs_structure_details 'Flack H D (1983), Acta Cryst. A39, 876-881'
_refine_ls_abs_structure_Flack 0.017(13)
_refine_ls_extinction_method none
_refine_ls_goodness_of_fit_ref 0.964
_refine_ls_hydrogen_treatment constr
_refine_ls_matrix_type full
_refine_ls_number_parameters 391
_refine_ls_number_reflns 8702
_refine_ls_number_restraints 1
_refine_ls_restrained_S_all 0.964
_refine_ls_R_factor_all 0.0740
_refine_ls_R_factor_gt 0.0447
_refine_ls_shift/su_max 0.000
_refine_ls_shift/su_mean 0.000
_refine_ls_structure_factor_coef Fsqd
_refine_ls_weighting_details 'calc w=1/[\s^2^(Fo^2^)+(0.0248P)^2^+0.0000P] where P=(Fo^2^+2Fc^2^)/3'
_refine_ls_weighting_scheme calc
_refine_ls_wR_factor_gt 0.0799
_refine_ls_wR_factor_ref 0.0882
_reflns_number_gt 6596
_reflns_number_total 8702
_reflns_threshold_expression I>2\s(I)
_cod_data_source_file om500141k_si_002.cif
_cod_data_source_block compound_6
_cod_depositor_comments
;
The following automatic conversions were performed:

'_symmetry_cell_setting' value 'Monoclinic' changed to 'monoclinic'
according to
/usr/data/users/saulius/crontab/automatic-downloads/rss-feeds/ACS/lib/dictionaries/cif_core.dic
dictionary named 'cif_core.dic' version 2.4.2 from 2011-04-26.

Automatic conversion script
Id: cif_fix_values 2281 2013-09-26 08:29:07Z andrius 

 Adding full bibliography for 4083164--4083170.cif.
;
_cod_original_sg_symbol_H-M 'P 21'
_cod_database_code 4083167

loop_
_symmetry_equiv_pos_as_xyz
'x, y, z'
'-x, y+1/2, -z'

loop_
_atom_site_label
_atom_site_type_symbol
_atom_site_fract_x
_atom_site_fract_y
_atom_site_fract_z
_atom_site_U_iso_or_equiv
_atom_site_adp_type
_atom_site_occupancy
_atom_site_symmetry_multiplicity
_atom_site_calc_flag
_atom_site_refinement_flags
C1 C 0.9557(4) 0.5983(3) 0.1018(2) 0.0189(7) Uani 1 1 d .
C2 C 0.8875(4) 0.5209(3) 0.0442(2) 0.0227(8) Uani 1 1 d .
H2 H 0.7981 0.4780 0.0507 0.027 Uiso 1 1 calc R
C3 C 0.9506(5) 0.5062(3) -0.0233(2) 0.0316(10) Uani 1 1 d .
H3 H 0.9058 0.4520 -0.0622 0.038 Uiso 1 1 calc R
C4 C 1.0785(5) 0.5706(3) -0.0334(2) 0.0306(9) Uani 1 1 d .
H4 H 1.1224 0.5595 -0.0790 0.037 Uiso 1 1 calc R
C5 C 1.1427(5) 0.6505(3) 0.0218(2) 0.0297(9) Uani 1 1 d .
H5 H 1.2288 0.6957 0.0135 0.036 Uiso 1 1 calc R
C6 C 1.0820(4) 0.6656(3) 0.0900(2) 0.0234(8) Uani 1 1 d .
H6 H 1.1262 0.7211 0.1281 0.028 Uiso 1 1 calc R
C7 C 1.0295(4) 0.6542(3) 0.2693(2) 0.0173(7) Uani 1 1 d .
C8 C 1.1814(4) 0.6108(3) 0.2751(2) 0.0255(8) Uani 1 1 d .
H8 H 1.2053 0.5651 0.2337 0.031 Uiso 1 1 calc R
C9 C 1.2965(5) 0.6339(4) 0.3405(3) 0.0365(10) Uani 1 1 d .
H9 H 1.3999 0.6047 0.3436 0.044 Uiso 1 1 calc R
C10 C 1.2640(5) 0.6992(4) 0.4018(3) 0.0412(11) Uani 1 1 d .
H10 H 1.3443 0.7141 0.4470 0.049 Uiso 1 1 calc R
C11 C 1.1137(5) 0.7427(4) 0.3969(2) 0.0363(10) Uani 1 1 d .
H11 H 1.0904 0.7871 0.4390 0.044 Uiso 1 1 calc R
C12 C 0.9987(4) 0.7216(3) 0.3314(2) 0.0256(8) Uani 1 1 d .
H12 H 0.8965 0.7531 0.3280 0.031 Uiso 1 1 calc R
C13 C 0.5704(4) 0.3231(3) 0.1646(2) 0.0186(7) Uani 1 1 d .
C14 C 0.4647(5) 0.3258(3) 0.0930(2) 0.0306(9) Uani 1 1 d .
H14 H 0.4235 0.3963 0.0713 0.037 Uiso 1 1 calc R
C15 C 0.4187(5) 0.2254(4) 0.0527(2) 0.0428(11) Uani 1 1 d .
H15 H 0.3447 0.2274 0.0038 0.051 Uiso 1 1 calc R
C16 C 0.4798(6) 0.1230(4) 0.0833(3) 0.0375(11) Uani 1 1 d .
H16 H 0.4488 0.0547 0.0551 0.045 Uiso 1 1 calc R
C17 C 0.5855(5) 0.1196(3) 0.1545(2) 0.0296(9) Uani 1 1 d .
H17 H 0.6271 0.0487 0.1753 0.036 Uiso 1 1 calc R
C18 C 0.6320(4) 0.2193(3) 0.1961(2) 0.0255(8) Uani 1 1 d .
H18 H 0.7048 0.2168 0.2454 0.031 Uiso 1 1 calc R
C19 C 0.6185(4) 0.4392(3) 0.3172(2) 0.0202(7) Uani 1 1 d .
C20 C 0.6947(5) 0.5191(3) 0.3716(2) 0.0249(8) Uani 1 1 d .
H20 H 0.7598 0.5750 0.3547 0.030 Uiso 1 1 calc R
C21 C 0.6776(5) 0.5188(4) 0.4489(2) 0.0321(9) Uani 1 1 d .
H21 H 0.7314 0.5731 0.4853 0.039 Uiso 1 1 calc R
C22 C 0.5804(5) 0.4378(4) 0.4732(2) 0.0360(10) Uani 1 1 d .
H22 H 0.5686 0.4362 0.5267 0.043 Uiso 1 1 calc R
C23 C 0.5015(5) 0.3600(4) 0.4201(2) 0.0348(10) Uani 1 1 d .
H23 H 0.4337 0.3061 0.4370 0.042 Uiso 1 1 calc R
C24 C 0.5199(4) 0.3594(3) 0.3418(2) 0.0276(9) Uani 1 1 d .
H24 H 0.4657 0.3051 0.3055 0.033 Uiso 1 1 calc R
C25 C 0.9379(4) 0.3917(3) 0.2390(2) 0.0175(7) Uani 1 1 d .
C26 C 0.9970(4) 0.3752(3) 0.3186(2) 0.0200(7) Uani 1 1 d .
H26 H 0.9718 0.4280 0.3557 0.024 Uiso 1 1 calc R
C27 C 1.0921(4) 0.2833(3) 0.3452(2) 0.0239(8) Uani 1 1 d .
H27 H 1.1298 0.2720 0.4003 0.029 Uiso 1 1 calc R
C28 C 1.1326(4) 0.2068(3) 0.2904(2) 0.0221(8) Uani 1 1 d .
C29 C 1.0803(4) 0.2259(3) 0.2106(2) 0.0243(7) Uani 1 1 d .
H29 H 1.1123 0.1766 0.1733 0.029 Uiso 1 1 calc R
C30 C 0.9812(4) 0.3168(3) 0.1844(2) 0.0223(8) Uani 1 1 d .
H30 H 0.9428 0.3280 0.1294 0.027 Uiso 1 1 calc R
C31 C 1.2292(5) -0.0078(3) 0.2486(3) 0.0384(11) Uani 1 1 d .
H31A H 1.1167 -0.0196 0.2266 0.058 Uiso 1 1 calc R
H31B H 1.2782 -0.0806 0.2672 0.058 Uiso 1 1 calc R
H31C H 1.2805 0.0233 0.2076 0.058 Uiso 1 1 calc R
C32 C 0.2336(6) 0.4248(5) 0.5825(3) 0.0541(15) Uani 1 1 d .
C33 C 0.1322(10) 0.5255(8) 0.5706(6) 0.148(4) Uani 1 1 d .
H33A H 0.0568 0.5191 0.5202 0.222 Uiso 1 1 calc R
H33B H 0.1973 0.5935 0.5700 0.222 Uiso 1 1 calc R
H33C H 0.0748 0.5315 0.6139 0.222 Uiso 1 1 calc R
C34 C 0.3583(7) 0.4223(6) 0.6533(3) 0.0744(19) Uani 1 1 d .
H34A H 0.4205 0.3527 0.6536 0.112 Uiso 1 1 calc R
H34B H 0.3113 0.4238 0.7004 0.112 Uiso 1 1 calc R
H34C H 0.4269 0.4885 0.6537 0.112 Uiso 1 1 calc R
N1 N 0.8221(3) 0.4807(2) 0.21224(17) 0.0164(6) Uani 1 1 d .
P1 P 0.87088(11) 0.61715(7) 0.18845(5) 0.01576(19) Uani 1 1 d .
P2 P 0.63311(11) 0.45359(7) 0.21499(5) 0.01682(19) Uani 1 1 d .
S1 S 0.50282(11) 0.58444(7) 0.16405(6) 0.0232(2) Uani 1 1 d .
S2 S 1.25135(13) 0.09003(9) 0.33017(6) 0.0353(3) Uani 1 1 d .
Cl1 Cl 0.83412(12) 0.86004(7) 0.16261(7) 0.0316(2) Uani 1 1 d .
Cl2 Cl 0.45554(11) 0.83306(7) 0.13481(6) 0.0294(2) Uani 1 1 d .
Ni1 Ni 0.66666(5) 0.72367(4) 0.16631(3) 0.01792(10) Uani 1 1 d .
O1 O 0.2140(6) 0.3470(5) 0.5372(2) 0.1010(18) Uani 1 1 d .

loop_
_atom_site_aniso_label
_atom_site_aniso_U_11
_atom_site_aniso_U_22
_atom_site_aniso_U_33
_atom_site_aniso_U_23
_atom_site_aniso_U_13
_atom_site_aniso_U_12
C1 0.0187(18) 0.0210(17) 0.0183(17) -0.0010(14) 0.0071(14) 0.0022(15)
C2 0.022(2) 0.0229(17) 0.023(2) 0.0042(15) 0.0033(16) 0.0003(15)
C3 0.047(3) 0.029(2) 0.019(2) -0.0029(16) 0.0074(19) -0.0004(19)
C4 0.035(2) 0.036(2) 0.025(2) 0.0016(17) 0.0157(18) 0.0063(19)
C5 0.025(2) 0.035(2) 0.033(2) 0.0069(18) 0.0151(18) 0.0018(17)
C6 0.0180(19) 0.0244(17) 0.028(2) 0.0002(15) 0.0055(16) 0.0016(15)
C7 0.0158(18) 0.0168(16) 0.0210(19) 0.0025(13) 0.0079(15) -0.0010(14)
C8 0.0200(19) 0.0269(19) 0.029(2) -0.0057(16) 0.0034(16) 0.0020(16)
C9 0.022(2) 0.041(2) 0.044(3) -0.009(2) 0.0012(19) 0.0049(19)
C10 0.030(2) 0.051(3) 0.035(2) -0.013(2) -0.0105(19) 0.001(2)
C11 0.033(2) 0.042(3) 0.033(2) -0.0150(19) 0.0045(19) 0.003(2)
C12 0.0215(19) 0.0260(17) 0.030(2) -0.0056(18) 0.0059(15) 0.0006(18)
C13 0.0172(18) 0.0175(16) 0.0219(19) 0.0004(14) 0.0055(15) -0.0041(15)
C14 0.038(2) 0.0239(19) 0.027(2) 0.0013(17) 0.0010(19) -0.0071(19)
C15 0.057(3) 0.041(2) 0.026(2) -0.002(2) -0.004(2) -0.020(3)
C16 0.051(3) 0.027(2) 0.035(2) -0.0138(19) 0.013(2) -0.013(2)
C17 0.034(2) 0.0133(16) 0.044(3) 0.0000(17) 0.014(2) 0.0000(17)
C18 0.0208(19) 0.0211(17) 0.034(2) 0.0030(18) 0.0048(16) -0.0031(18)
C19 0.0153(18) 0.0231(17) 0.0226(19) -0.0014(15) 0.0049(14) 0.0032(15)
C20 0.019(2) 0.0288(19) 0.029(2) 0.0009(16) 0.0095(17) 0.0012(16)
C21 0.023(2) 0.045(2) 0.028(2) -0.0068(18) 0.0034(18) 0.0046(19)
C22 0.032(2) 0.057(3) 0.021(2) 0.004(2) 0.0107(18) 0.001(2)
C23 0.031(2) 0.046(2) 0.030(2) 0.009(2) 0.0112(19) -0.004(2)
C24 0.025(2) 0.030(2) 0.027(2) -0.0003(17) 0.0038(17) -0.0061(17)
C25 0.0109(17) 0.0163(16) 0.028(2) 0.0045(14) 0.0109(15) 0.0021(13)
C26 0.0179(18) 0.0204(16) 0.0230(19) -0.0036(14) 0.0074(15) 0.0010(15)
C27 0.023(2) 0.0278(18) 0.0199(19) 0.0034(15) 0.0019(16) 0.0083(16)
C28 0.0171(18) 0.0201(18) 0.030(2) 0.0007(15) 0.0056(15) 0.0044(15)
C29 0.0251(19) 0.0235(16) 0.0249(19) -0.0030(17) 0.0066(15) 0.0054(18)
C30 0.0201(19) 0.0248(18) 0.023(2) -0.0013(15) 0.0056(15) 0.0039(16)
C31 0.040(3) 0.028(2) 0.044(3) -0.0048(19) 0.002(2) 0.010(2)
C32 0.040(3) 0.088(4) 0.040(3) 0.003(3) 0.019(2) -0.028(3)
C33 0.077(6) 0.153(9) 0.215(11) 0.068(8) 0.033(7) 0.032(6)
C34 0.059(4) 0.112(5) 0.050(4) 0.008(3) 0.004(3) -0.037(4)
N1 0.0120(14) 0.0141(13) 0.0251(16) 0.0033(11) 0.0086(12) -0.0004(11)
P1 0.0131(5) 0.0143(4) 0.0218(5) 0.0001(4) 0.0082(4) 0.0004(4)
P2 0.0133(4) 0.0150(4) 0.0231(5) -0.0001(4) 0.0061(4) -0.0001(4)
S1 0.0130(4) 0.0181(4) 0.0382(6) 0.0058(4) 0.0049(4) 0.0015(4)
S2 0.0390(6) 0.0315(5) 0.0322(6) 0.0010(4) -0.0004(5) 0.0199(5)
Cl1 0.0207(5) 0.0175(4) 0.0582(7) 0.0064(4) 0.0119(5) -0.0025(4)
Cl2 0.0188(5) 0.0159(4) 0.0528(6) 0.0006(4) 0.0058(4) 0.0052(4)
Ni1 0.0144(2) 0.01288(18) 0.0282(2) 0.00088(18) 0.00828(18) 0.00169(18)
O1 0.109(4) 0.146(4) 0.060(3) -0.044(3) 0.044(3) -0.064(4)

loop_
_atom_type_symbol
_atom_type_description
_atom_type_scat_dispersion_real
_atom_type_scat_dispersion_imag
_atom_type_scat_source
C C 0.0033 0.0016 'International Tables Vol C Tables 4.2.6.8 and 6.1.1.4'
H H 0.0000 0.0000 'International Tables Vol C Tables 4.2.6.8 and 6.1.1.4'
N N 0.0061 0.0033 'International Tables Vol C Tables 4.2.6.8 and 6.1.1.4'
P P 0.1023 0.0942 'International Tables Vol C Tables 4.2.6.8 and 6.1.1.4'
S S 0.1246 0.1234 'International Tables Vol C Tables 4.2.6.8 and 6.1.1.4'
Cl Cl 0.1484 0.1585 'International Tables Vol C Tables 4.2.6.8 and 6.1.1.4'
Ni Ni 0.3393 1.1124 'International Tables Vol C Tables 4.2.6.8 and 6.1.1.4'
O O 0.0106 0.0060 'International Tables Vol C Tables 4.2.6.8 and 6.1.1.4'

loop_
_geom_angle_atom_site_label_1
_geom_angle_atom_site_label_2
_geom_angle_atom_site_label_3
_geom_angle
C2 C1 C6 119.9(3)
C2 C1 P1 119.2(3)
C6 C1 P1 120.8(3)
C1 C2 C3 119.9(3)
C1 C2 H2 120.1
C3 C2 H2 120.1
C4 C3 C2 119.9(4)
C4 C3 H3 120.1
C2 C3 H3 120.1
C5 C4 C3 120.6(3)
C5 C4 H4 119.7
C3 C4 H4 119.7
C4 C5 C6 120.3(4)
C4 C5 H5 119.9
C6 C5 H5 119.9
C5 C6 C1 119.4(3)
C5 C6 H6 120.3
C1 C6 H6 120.3
C8 C7 C12 118.3(3)
C8 C7 P1 121.7(3)
C12 C7 P1 119.8(3)
C9 C8 C7 120.2(4)
C9 C8 H8 119.9
C7 C8 H8 119.9
C8 C9 C10 120.9(4)
C8 C9 H9 119.5
C10 C9 H9 119.5
C9 C10 C11 119.6(4)
C9 C10 H10 120.2
C11 C10 H10 120.2
C12 C11 C10 120.0(4)
C12 C11 H11 120.0
C10 C11 H11 120.0
C11 C12 C7 121.0(3)
C11 C12 H12 119.5
C7 C12 H12 119.5
C14 C13 C18 120.0(3)
C14 C13 P2 119.6(3)
C18 C13 P2 120.4(3)
C13 C14 C15 120.0(4)
C13 C14 H14 120.0
C15 C14 H14 120.0
C16 C15 C14 120.3(4)
C16 C15 H15 119.8
C14 C15 H15 119.8
C17 C16 C15 120.1(4)
C17 C16 H16 119.9
C15 C16 H16 119.9
C16 C17 C18 120.4(4)
C16 C17 H17 119.8
C18 C17 H17 119.8
C17 C18 C13 119.2(3)
C17 C18 H18 120.4
C13 C18 H18 120.4
C24 C19 C20 118.9(3)
C24 C19 P2 122.1(3)
C20 C19 P2 118.5(3)
C21 C20 C19 121.5(4)
C21 C20 H20 119.2
C19 C20 H20 119.2
C20 C21 C22 119.1(4)
C20 C21 H21 120.4
C22 C21 H21 120.4
C23 C22 C21 120.3(4)
C23 C22 H22 119.9
C21 C22 H22 119.9
C22 C23 C24 120.7(4)
C22 C23 H23 119.6
C24 C23 H23 119.6
C19 C24 C23 119.4(4)
C19 C24 H24 120.3
C23 C24 H24 120.3
C26 C25 C30 119.2(3)
C26 C25 N1 120.6(3)
C30 C25 N1 120.1(3)
C25 C26 C27 121.2(3)
C25 C26 H26 119.4
C27 C26 H26 119.4
C26 C27 C28 119.5(3)
C26 C27 H27 120.3
C28 C27 H27 120.3
C29 C28 C27 119.5(3)
C29 C28 S2 124.2(3)
C27 C28 S2 116.2(3)
C28 C29 C30 120.5(3)
C28 C29 H29 119.8
C30 C29 H29 119.7
C29 C30 C25 120.0(3)
C29 C30 H30 120.0
C25 C30 H30 120.0
S2 C31 H31A 109.5
S2 C31 H31B 109.5
H31A C31 H31B 109.5
S2 C31 H31C 109.5
H31A C31 H31C 109.5
H31B C31 H31C 109.5
O1 C32 C34 121.0(7)
O1 C32 C33 121.9(7)
C34 C32 C33 117.0(7)
C32 C33 H33A 109.5
C32 C33 H33B 109.5
H33A C33 H33B 109.5
C32 C33 H33C 109.5
H33A C33 H33C 109.5
H33B C33 H33C 109.5
C32 C34 H34A 109.5
C32 C34 H34B 109.5
H34A C34 H34B 109.5
C32 C34 H34C 109.5
H34A C34 H34C 109.5
H34B C34 H34C 109.5
C25 N1 P2 117.8(2)
C25 N1 P1 123.8(2)
P2 N1 P1 118.02(16)
N1 P1 C7 103.00(15)
N1 P1 C1 104.02(14)
C7 P1 C1 107.26(16)
N1 P1 Ni1 110.73(10)
C7 P1 Ni1 117.96(11)
C1 P1 Ni1 112.59(12)
N1 P2 C13 110.50(15)
N1 P2 C19 107.98(16)
C13 P2 C19 108.61(16)
N1 P2 S1 107.84(10)
C13 P2 S1 110.97(13)
C19 P2 S1 110.90(12)
P2 S1 Ni1 105.43(5)
C28 S2 C31 103.43(18)
P1 Ni1 S1 94.26(4)
P1 Ni1 Cl1 84.61(4)
S1 Ni1 Cl1 176.88(5)
P1 Ni1 Cl2 176.14(4)
S1 Ni1 Cl2 86.02(4)
Cl1 Ni1 Cl2 94.91(4)

loop_
_geom_bond_atom_site_label_1
_geom_bond_atom_site_label_2
_geom_bond_distance
C1 C2 1.390(5)
C1 C6 1.398(5)
C1 P1 1.809(3)
C2 C3 1.394(5)
C2 H2 0.9500
C3 C4 1.382(6)
C3 H3 0.9500
C4 C5 1.374(5)
C4 H4 0.9500
C5 C6 1.396(5)
C5 H5 0.9500
C6 H6 0.9500
C7 C8 1.396(5)
C7 C12 1.403(5)
C7 P1 1.801(4)
C8 C9 1.372(5)
C8 H8 0.9500
C9 C10 1.383(6)
C9 H9 0.9500
C10 C11 1.385(5)
C10 H10 0.9500
C11 C12 1.369(5)
C11 H11 0.9500
C12 H12 0.9500
C13 C14 1.382(5)
C13 C18 1.398(5)
C13 P2 1.794(4)
C14 C15 1.387(6)
C14 H14 0.9500
C15 C16 1.378(6)
C15 H15 0.9500
C16 C17 1.376(6)
C16 H16 0.9500
C17 C18 1.393(5)
C17 H17 0.9500
C18 H18 0.9500
C19 C24 1.392(5)
C19 C20 1.397(5)
C19 P2 1.803(4)
C20 C21 1.373(5)
C20 H20 0.9500
C21 C22 1.391(6)
C21 H21 0.9500
C22 C23 1.375(6)
C22 H22 0.9500
C23 C24 1.393(5)
C23 H23 0.9500
C24 H24 0.9500
C25 C26 1.379(5)
C25 C30 1.396(5)
C25 N1 1.459(4)
C26 C27 1.380(5)
C26 H26 0.9500
C27 C28 1.403(5)
C27 H27 0.9500
C28 C29 1.377(5)
C28 S2 1.769(4)
C29 C30 1.389(5)
C29 H29 0.9500
C30 H30 0.9500
C31 S2 1.799(4)
C31 H31A 0.9800
C31 H31B 0.9800
C31 H31C 0.9800
C32 O1 1.194(6)
C32 C34 1.458(7)
C32 C33 1.464(9)
C33 H33A 0.9800
C33 H33B 0.9800
C33 H33C 0.9800
C34 H34A 0.9800
C34 H34B 0.9800
C34 H34C 0.9800
N1 P2 1.678(3)
N1 P1 1.731(3)
P1 Ni1 2.1376(10)
P2 S1 2.0037(12)
S1 Ni1 2.1627(10)
Cl1 Ni1 2.1727(10)
Cl2 Ni1 2.2114(10)

loop_
_geom_torsion_atom_site_label_1
_geom_torsion_atom_site_label_2
_geom_torsion_atom_site_label_3
_geom_torsion_atom_site_label_4
_geom_torsion
C6 C1 C2 C3 3.4(5)
P1 C1 C2 C3 179.4(3)
C1 C2 C3 C4 -1.5(6)
C2 C3 C4 C5 -1.1(6)
C3 C4 C5 C6 1.7(6)
C4 C5 C6 C1 0.3(6)
C2 C1 C6 C5 -2.8(5)
P1 C1 C6 C5 -178.7(3)
C12 C7 C8 C9 0.2(5)
P1 C7 C8 C9 -175.1(3)
C7 C8 C9 C10 0.7(6)
C8 C9 C10 C11 -0.6(7)
C9 C10 C11 C12 -0.4(7)
C10 C11 C12 C7 1.4(6)
C8 C7 C12 C11 -1.2(5)
P1 C7 C12 C11 174.1(3)
C18 C13 C14 C15 0.6(6)
P2 C13 C14 C15 178.4(3)
C13 C14 C15 C16 -1.0(6)
C14 C15 C16 C17 0.8(6)
C15 C16 C17 C18 -0.1(6)
C16 C17 C18 C13 -0.2(5)
C14 C13 C18 C17 0.0(5)
P2 C13 C18 C17 -177.8(3)
C24 C19 C20 C21 1.7(5)
P2 C19 C20 C21 174.5(3)
C19 C20 C21 C22 -0.9(6)
C20 C21 C22 C23 -0.7(6)
C21 C22 C23 C24 1.3(6)
C20 C19 C24 C23 -1.0(5)
P2 C19 C24 C23 -173.5(3)
C22 C23 C24 C19 -0.5(6)
C30 C25 C26 C27 -2.9(5)
N1 C25 C26 C27 172.3(3)
C25 C26 C27 C28 1.5(5)
C26 C27 C28 C29 1.7(5)
C26 C27 C28 S2 -178.7(3)
C27 C28 C29 C30 -3.4(5)
S2 C28 C29 C30 176.9(3)
C28 C29 C30 C25 2.1(5)
C26 C25 C30 C29 1.1(5)
N1 C25 C30 C29 -174.1(3)
C26 C25 N1 P2 -80.5(4)
C30 C25 N1 P2 94.7(3)
C26 C25 N1 P1 92.0(3)
C30 C25 N1 P1 -92.8(4)
C25 N1 P1 C7 -45.9(3)
P2 N1 P1 C7 126.59(19)
C25 N1 P1 C1 65.9(3)
P2 N1 P1 C1 -121.60(19)
C25 N1 P1 Ni1 -172.9(2)
P2 N1 P1 Ni1 -0.4(2)
C8 C7 P1 N1 75.8(3)
C12 C7 P1 N1 -99.4(3)
C8 C7 P1 C1 -33.6(3)
C12 C7 P1 C1 151.2(3)
C8 C7 P1 Ni1 -161.9(3)
C12 C7 P1 Ni1 22.9(3)
C2 C1 P1 N1 40.4(3)
C6 C1 P1 N1 -143.7(3)
C2 C1 P1 C7 149.0(3)
C6 C1 P1 C7 -35.0(3)
C2 C1 P1 Ni1 -79.6(3)
C6 C1 P1 Ni1 96.4(3)
C25 N1 P2 C13 -52.5(3)
P1 N1 P2 C13 134.48(18)
C25 N1 P2 C19 66.1(3)
P1 N1 P2 C19 -106.87(19)
C25 N1 P2 S1 -174.0(2)
P1 N1 P2 S1 13.0(2)
C14 C13 P2 N1 -109.3(3)
C18 C13 P2 N1 68.4(3)
C14 C13 P2 C19 132.4(3)
C18 C13 P2 C19 -49.8(3)
C14 C13 P2 S1 10.3(3)
C18 C13 P2 S1 -172.0(3)
C24 C19 P2 N1 -142.0(3)
C20 C19 P2 N1 45.4(3)
C24 C19 P2 C13 -22.2(3)
C20 C19 P2 C13 165.3(3)
C24 C19 P2 S1 100.0(3)
C20 C19 P2 S1 -72.5(3)
N1 P2 S1 Ni1 -19.41(12)
C13 P2 S1 Ni1 -140.57(12)
C19 P2 S1 Ni1 98.63(13)
C29 C28 S2 C31 -17.0(4)
C27 C28 S2 C31 163.3(3)
N1 P1 Ni1 S1 -10.93(11)
C7 P1 Ni1 S1 -129.18(13)
C1 P1 Ni1 S1 105.04(12)
N1 P1 Ni1 Cl1 171.98(11)
C7 P1 Ni1 Cl1 53.74(13)
C1 P1 Ni1 Cl1 -72.04(13)
P2 S1 Ni1 P1 16.76(6)
P2 S1 Ni1 Cl2 -167.10(6)
